data_7100746
loop_
_publ_author_name
'M. Ephritikhine'
'Lionel Salmon'
'Pierre Thuery'

_publ_section_title
;
Uranium(IV) complexes of calix[n]arenes (n = 4, 6 and 8)
;
_journal_name_full 'Chemical Communications'
_journal_paper_doi 10.1039/b516438a
_journal_year 2006
_chemical_formula_sum 'C101 H92 Cl11 N9 O8 U3'
_chemical_formula_weight 2663.88
_space_group_IT_number 14
_symmetry_cell_setting monoclinic
_symmetry_space_group_name_Hall '-P 2yn'
_symmetry_space_group_name_H-M 'P 1 21/n 1'
_cell_angle_alpha 90.00
_cell_angle_beta 112.569(5)
_cell_angle_gamma 90.00
_cell_formula_units_Z 4
_cell_length_a 18.7818(14)
_cell_length_b 30.660(3)
_cell_length_c 19.4331(19)
_cell_measurement_temperature 100(2)
_cell_volume 10333.6(17)
_diffrn_ambient_temperature 100(2)
_exptl_crystal_density_diffrn 1.712
_cod_original_sg_symbol_H-M 'P 21/n'
_cod_database_code 7100746

loop_
_symmetry_equiv_pos_as_xyz
'x, y, z'
'-x+1/2, y+1/2, -z+1/2'
'-x, -y, -z'
'x-1/2, -y-1/2, z-1/2'

loop_
_atom_site_label
_atom_site_type_symbol
_atom_site_fract_x
_atom_site_fract_y
_atom_site_fract_z
_atom_site_U_iso_or_equiv
_atom_site_adp_type
_atom_site_occupancy
_atom_site_symmetry_multiplicity
_atom_site_calc_flag
_atom_site_refinement_flags
_atom_site_disorder_assembly
_atom_site_disorder_group
U1 U 1.19200(3) 0.486615(19) 0.33549(3) 0.04982(18) Uani 1 1 d . . .
U2 U 0.76447(3) 0.641355(17) 0.12050(3) 0.04834(17) Uani 1 1 d . . .
U3 U 0.75058(3) 0.351412(17) 0.10198(3) 0.04676(17) Uani 1 1 d . . .
Cl1 Cl 1.0927(2) 0.47741(15) 0.4004(2) 0.0817(12) Uani 1 1 d . . .
Cl2 Cl 1.2967(2) 0.42970(13) 0.42496(18) 0.0695(10) Uani 1 1 d . . .
Cl3 Cl 1.26887(19) 0.55388(12) 0.42202(18) 0.0610(9) Uani 1 1 d . . .
Cl4 Cl 0.76426(19) 0.55352(11) 0.12060(17) 0.0548(8) Uani 1 1 d . . .
Cl5 Cl 0.7642(3) 0.72775(14) 0.1207(3) 0.0887(13) Uani 1 1 d . . .
Cl6 Cl 0.8449(2) 0.64361(14) 0.0336(2) 0.0739(11) Uani 1 1 d . . .
Cl7 Cl 0.6287(2) 0.63697(15) 0.0051(2) 0.0851(13) Uani 1 1 d . . .
Cl8 Cl 0.76371(18) 0.43756(12) 0.10121(18) 0.0569(9) Uani 1 1 d . . .
Cl9 Cl 0.7253(3) 0.26637(15) 0.0918(3) 0.0959(14) Uani 1 1 d . . .
Cl10 Cl 0.6103(3) 0.36170(15) -0.0062(2) 0.0887(13) Uani 1 1 d . . .
Cl11 Cl 0.8284(2) 0.34377(15) 0.0141(2) 0.0823(12) Uani 1 1 d . . .
O1 O 1.1436(4) 0.4352(3) 0.2580(4) 0.053(2) Uani 1 1 d . . .
O2 O 1.2804(4) 0.4890(3) 0.2840(4) 0.048(2) Uani 1 1 d . . .
O3 O 1.1381(4) 0.5356(3) 0.2555(4) 0.050(2) Uani 1 1 d . . .
O4 O 0.8694(5) 0.6352(3) 0.2154(5) 0.058(2) Uani 1 1 d . . .
O5 O 0.7083(5) 0.6399(3) 0.1979(5) 0.049(2) Uani 1 1 d . . .
O6 O 0.6640(5) 0.4996(3) 0.1862(5) 0.050(2) Uani 1 1 d . . .
O7 O 0.6946(5) 0.3500(3) 0.1826(4) 0.045(2) Uani 1 1 d . . .
O8 O 0.8539(4) 0.3527(3) 0.1973(4) 0.044(2) Uani 1 1 d . . .
C1 C 1.0588(8) 0.3789(5) 0.1898(7) 0.051(3) Uani 1 1 d . . .
C2 C 1.1298(7) 0.4000(4) 0.2137(6) 0.047(3) Uani 1 1 d . . .
C3 C 1.1867(7) 0.3836(5) 0.1878(6) 0.047(3) Uani 1 1 d . . .
C4 C 1.1713(8) 0.3483(5) 0.1434(7) 0.057(4) Uani 1 1 d . . .
H4 H 1.2090 0.3376 0.1279 0.068 Uiso 1 1 calc R . .
C5 C 1.0992(8) 0.3272(5) 0.1198(8) 0.067(4) Uani 1 1 d . . .
H5A H 1.0897 0.3028 0.0891 0.080 Uiso 1 1 calc R . .
C6 C 1.0442(8) 0.3423(5) 0.1416(8) 0.065(4) Uani 1 1 d . . .
H6A H 0.9963 0.3288 0.1251 0.078 Uiso 1 1 calc R . .
C7 C 1.2635(6) 0.4077(4) 0.2110(7) 0.053(3) Uani 1 1 d . . .
H7A H 1.2829 0.4130 0.2642 0.063 Uiso 1 1 calc R . .
H7B H 1.3003 0.3890 0.2012 0.063 Uiso 1 1 calc R . .
C8 C 1.2587(6) 0.4499(5) 0.1719(7) 0.046(3) Uani 1 1 d . . .
C9 C 1.2652(7) 0.4892(5) 0.2112(7) 0.047(3) Uani 1 1 d . . .
C10 C 1.2542(6) 0.5298(5) 0.1727(7) 0.047(3) Uani 1 1 d . . .
C11 C 1.2464(6) 0.5285(6) 0.0985(7) 0.058(4) Uani 1 1 d . . .
H11 H 1.2420 0.5547 0.0731 0.070 Uiso 1 1 calc R . .
C12 C 1.2450(7) 0.4911(5) 0.0619(7) 0.049(3) Uani 1 1 d . . .
H12 H 1.2407 0.4918 0.0126 0.059 Uiso 1 1 calc R . .
C13 C 1.2501(7) 0.4517(5) 0.0975(6) 0.054(4) Uani 1 1 d . . .
H13 H 1.2477 0.4259 0.0715 0.065 Uiso 1 1 calc R . .
C14 C 1.2598(7) 0.5720(4) 0.2164(7) 0.051(3) Uani 1 1 d . . .
H14A H 1.2937 0.5922 0.2052 0.062 Uiso 1 1 calc R . .
H14B H 1.2826 0.5656 0.2693 0.062 Uiso 1 1 calc R . .
C15 C 1.1815(7) 0.5939(5) 0.1984(7) 0.057(4) Uani 1 1 d . . .
C16 C 1.1249(7) 0.5754(5) 0.2212(7) 0.055(4) Uani 1 1 d . . .
C17 C 1.0551(7) 0.5979(5) 0.2061(7) 0.054(4) Uani 1 1 d . . .
C18 C 1.0435(8) 0.6381(5) 0.1706(8) 0.066(4) Uani 1 1 d . . .
H18 H 0.9980 0.6534 0.1617 0.079 Uiso 1 1 calc R . .
C19 C 1.0991(8) 0.6555(5) 0.1484(8) 0.058(4) Uani 1 1 d . . .
H19 H 1.0902 0.6820 0.1234 0.070 Uiso 1 1 calc R . .
C20 C 1.1673(8) 0.6339(5) 0.1629(7) 0.055(4) Uani 1 1 d . . .
H20 H 1.2046 0.6464 0.1486 0.066 Uiso 1 1 calc R . .
C21 C 0.9931(7) 0.5779(5) 0.2291(7) 0.063(4) Uani 1 1 d . . .
H21A H 0.9441 0.5789 0.1870 0.075 Uiso 1 1 calc R . .
H21B H 1.0057 0.5475 0.2417 0.075 Uiso 1 1 calc R . .
C22 C 0.9846(7) 0.6002(5) 0.2936(7) 0.054(4) Uani 1 1 d . . .
C23 C 0.9205(7) 0.6253(5) 0.2850(7) 0.060(4) Uani 1 1 d . . .
C24 C 0.9062(9) 0.6424(6) 0.3453(9) 0.077(5) Uani 1 1 d . . .
C25 C 0.9631(9) 0.6347(6) 0.4163(8) 0.076(5) Uani 1 1 d . . .
H25 H 0.9557 0.6455 0.4578 0.092 Uiso 1 1 calc R . .
C26 C 1.0306(9) 0.6114(6) 0.4270(9) 0.080(5) Uani 1 1 d . . .
H26 H 1.0696 0.6087 0.4740 0.096 Uiso 1 1 calc R . .
C27 C 1.0369(9) 0.5931(6) 0.3663(8) 0.074(4) Uani 1 1 d . . .
H27 H 1.0786 0.5748 0.3735 0.089 Uiso 1 1 calc R . .
C28 C 0.8334(8) 0.6671(5) 0.3357(8) 0.066(4) Uani 1 1 d . . .
H28A H 0.8168 0.6839 0.2899 0.079 Uiso 1 1 calc R . .
H28B H 0.8434 0.6871 0.3769 0.079 Uiso 1 1 calc R . .
C29 C 0.7691(7) 0.6346(5) 0.3329(8) 0.058(4) Uani 1 1 d . . .
C30 C 0.7108(8) 0.6231(5) 0.2639(7) 0.054(4) Uani 1 1 d . . .
C31 C 0.6531(7) 0.5924(4) 0.2621(7) 0.046(3) Uani 1 1 d . . .
C32 C 0.6590(9) 0.5749(5) 0.3272(8) 0.069(4) Uani 1 1 d . . .
H32 H 0.6233 0.5538 0.3268 0.083 Uiso 1 1 calc R . .
C33 C 0.7164(9) 0.5866(5) 0.3959(7) 0.068(4) Uani 1 1 d . . .
H33 H 0.7179 0.5739 0.4399 0.081 Uiso 1 1 calc R . .
C34 C 0.7687(8) 0.6163(6) 0.3968(8) 0.065(4) Uani 1 1 d . . .
H34 H 0.8060 0.6247 0.4423 0.078 Uiso 1 1 calc R . .
C35 C 0.5920(7) 0.5821(4) 0.1867(6) 0.049(3) Uani 1 1 d . . .
H35A H 0.6155 0.5811 0.1502 0.059 Uiso 1 1 calc R . .
H35B H 0.5539 0.6053 0.1724 0.059 Uiso 1 1 calc R . .
C36 C 0.5511(7) 0.5385(5) 0.1854(6) 0.048(3) Uani 1 1 d . . .
C37 C 0.5899(6) 0.4995(4) 0.1861(6) 0.041(3) Uani 1 1 d . . .
C38 C 0.5571(6) 0.4592(4) 0.1859(6) 0.038(3) Uani 1 1 d . . .
C39 C 0.4827(6) 0.4566(4) 0.1878(6) 0.045(3) Uani 1 1 d . . .
H39 H 0.4595 0.4298 0.1879 0.054 Uiso 1 1 calc R . .
C40 C 0.4460(7) 0.4952(5) 0.1895(8) 0.056(4) Uani 1 1 d . . .
H40 H 0.3978 0.4943 0.1925 0.067 Uiso 1 1 calc R . .
C41 C 0.4785(7) 0.5355(5) 0.1868(7) 0.054(4) Uani 1 1 d . . .
H41 H 0.4509 0.5609 0.1860 0.065 Uiso 1 1 calc R . .
C42 C 0.5996(7) 0.4178(4) 0.1835(6) 0.047(3) Uani 1 1 d . . .
H42A H 0.6216 0.4215 0.1461 0.057 Uiso 1 1 calc R . .
H42B H 0.5621 0.3944 0.1667 0.057 Uiso 1 1 calc R . .
C43 C 0.6634(6) 0.4031(4) 0.2548(6) 0.042(3) Uani 1 1 d . . .
C44 C 0.7097(6) 0.3683(4) 0.2511(6) 0.042(3) Uani 1 1 d . . .
C45 C 0.7683(7) 0.3507(4) 0.3149(6) 0.042(3) Uani 1 1 d . . .
C46 C 0.7785(7) 0.3701(5) 0.3828(7) 0.057(4) Uani 1 1 d . . .
H46 H 0.8143 0.3584 0.4266 0.068 Uiso 1 1 calc R . .
C47 C 0.7358(6) 0.4070(4) 0.3863(6) 0.043(3) Uani 1 1 d . . .
H47 H 0.7460 0.4209 0.4317 0.052 Uiso 1 1 calc R . .
C48 C 0.6783(7) 0.4226(5) 0.3218(8) 0.062(4) Uani 1 1 d . . .
H48 H 0.6496 0.4468 0.3244 0.074 Uiso 1 1 calc R . .
C49 C 0.8197(6) 0.3142(4) 0.3124(7) 0.049(3) Uani 1 1 d . . .
H49A H 0.7963 0.2993 0.2649 0.059 Uiso 1 1 calc R . .
H49B H 0.8236 0.2934 0.3513 0.059 Uiso 1 1 calc R . .
C50 C 0.8995(7) 0.3284(4) 0.3219(6) 0.045(3) Uani 1 1 d . . .
C51 C 0.9133(7) 0.3498(4) 0.2649(7) 0.046(3) Uani 1 1 d . . .
C52 C 0.9836(7) 0.3676(4) 0.2753(7) 0.051(3) Uani 1 1 d . . .
C53 C 1.0460(8) 0.3602(5) 0.3432(8) 0.070(4) Uani 1 1 d . . .
H53 H 1.0948 0.3710 0.3511 0.083 Uiso 1 1 calc R . .
C54 C 1.0335(8) 0.3366(5) 0.3979(8) 0.064(4) Uani 1 1 d . . .
H54 H 1.0749 0.3306 0.4422 0.077 Uiso 1 1 calc R . .
C55 C 0.9620(7) 0.3218(5) 0.3886(7) 0.058(4) Uani 1 1 d . . .
H55 H 0.9549 0.3071 0.4273 0.070 Uiso 1 1 calc R . .
C56 C 0.9947(7) 0.3961(5) 0.2134(7) 0.058(4) Uani 1 1 d . . .
H56A H 0.9466 0.3969 0.1701 0.070 Uiso 1 1 calc R . .
H56B H 1.0070 0.4257 0.2316 0.070 Uiso 1 1 calc R . .
N1 N 1.4273(6) 0.4893(4) 0.3671(6) 0.063(4) Uani 1 1 d . . .
H1 H 1.3786 0.4872 0.3416 0.075 Uiso 1 1 calc R . .
C57 C 1.4560(9) 0.5282(6) 0.3872(8) 0.068(4) Uani 1 1 d U . .
H57 H 1.4241 0.5526 0.3758 0.081 Uiso 1 1 calc R . .
C58 C 1.5352(9) 0.5324(6) 0.4260(8) 0.073(4) Uani 1 1 d U . .
H58 H 1.5574 0.5596 0.4413 0.088 Uiso 1 1 calc R . .
C59 C 1.5790(9) 0.4962(5) 0.4408(8) 0.062(4) Uani 1 1 d U . .
H59 H 1.6321 0.4988 0.4661 0.075 Uiso 1 1 calc R . .
C60 C 1.5490(10) 0.4570(6) 0.4205(9) 0.082(5) Uani 1 1 d U . .
H60 H 1.5807 0.4326 0.4306 0.099 Uiso 1 1 calc R . .
C61 C 1.4689(9) 0.4525(6) 0.3837(8) 0.075(4) Uani 1 1 d U . .
H61 H 1.4457 0.4253 0.3713 0.090 Uiso 1 1 calc R . .
N2 N 0.8335(8) 0.4921(4) 0.2725(8) 0.077(4) Uani 1 1 d U . .
H2 H 0.8073 0.4964 0.2259 0.092 Uiso 1 1 calc R . .
C62 C 0.8389(10) 0.5247(6) 0.3224(10) 0.084(5) Uani 1 1 d U . .
H62 H 0.8180 0.5521 0.3058 0.101 Uiso 1 1 calc R . .
C63 C 0.8753(9) 0.5166(5) 0.3965(9) 0.075(5) Uani 1 1 d . . .
H63 H 0.8760 0.5379 0.4309 0.089 Uiso 1 1 calc R . .
C64 C 0.9108(8) 0.4775(5) 0.4207(8) 0.060(4) Uani 1 1 d . . .
H64 H 0.9367 0.4718 0.4713 0.072 Uiso 1 1 calc R . .
C65 C 0.9070(8) 0.4465(5) 0.3678(8) 0.063(4) Uani 1 1 d . . .
H65 H 0.9320 0.4199 0.3831 0.076 Uiso 1 1 calc R . .
C66 C 0.8683(8) 0.4537(6) 0.2954(9) 0.069(4) Uani 1 1 d . . .
H66 H 0.8655 0.4321 0.2608 0.083 Uiso 1 1 calc R . .
N3 N 0.5790(7) 0.2919(4) 0.1542(7) 0.069(3) Uani 1 1 d . . .
H3 H 0.6137 0.3110 0.1576 0.083 Uiso 1 1 calc R . .
C67 C 0.5153(10) 0.2912(5) 0.0919(11) 0.086(5) Uani 1 1 d . . .
H67 H 0.5076 0.3122 0.0552 0.104 Uiso 1 1 calc R . .
C68 C 0.4607(11) 0.2589(6) 0.0825(11) 0.098(6) Uani 1 1 d U . .
H68 H 0.4171 0.2564 0.0387 0.118 Uiso 1 1 calc R . .
C69 C 0.4745(11) 0.2299(7) 0.1429(11) 0.106(6) Uani 1 1 d U . .
H69 H 0.4379 0.2088 0.1400 0.127 Uiso 1 1 calc R . .
C70 C 0.5385(11) 0.2323(6) 0.2034(11) 0.097(6) Uani 1 1 d U . .
H70 H 0.5473 0.2119 0.2412 0.117 Uiso 1 1 calc R . .
C71 C 0.5924(9) 0.2645(5) 0.2116(10) 0.077(5) Uani 1 1 d . . .
H71 H 0.6363 0.2671 0.2552 0.093 Uiso 1 1 calc R . .
N4 N 1.1833(7) 0.2673(5) 0.3525(8) 0.080(5) Uani 1 1 d GU . .
C72 C 1.2043(8) 0.3014(5) 0.3170(7) 0.085(7) Uani 1 1 d GU . .
H72 H 1.1680 0.3138 0.2742 0.103 Uiso 1 1 calc R . .
C73 C 1.2796(9) 0.3170(5) 0.3454(10) 0.084(10) Uani 1 1 d GU . .
H73 H 1.2936 0.3398 0.3216 0.100 Uiso 1 1 calc R . .
C74 C 1.3339(7) 0.2985(6) 0.4094(10) 0.076(9) Uani 1 1 d GU . .
H74 H 1.3842 0.3089 0.4284 0.092 Uiso 1 1 calc R . .
C75 C 1.3128(8) 0.2644(6) 0.4449(8) 0.084(10) Uani 1 1 d GU . .
H75 H 1.3492 0.2520 0.4877 0.101 Uiso 1 1 calc R . .
C76 C 1.2376(9) 0.2488(5) 0.4165(8) 0.114(9) Uani 1 1 d GU . .
H76 H 1.2235 0.2261 0.4402 0.137 Uiso 1 1 calc R . .
N5 N 1.0430(6) 0.2413(4) 0.3154(7) 0.113(5) Uani 1 1 d GU . .
H5 H 1.0903 0.2493 0.3294 0.135 Uiso 1 1 calc R . .
C77 C 0.9904(8) 0.2522(4) 0.2447(7) 0.110(6) Uani 1 1 d GU . .
H77 H 1.0064 0.2682 0.2126 0.132 Uiso 1 1 calc R . .
C78 C 0.9139(7) 0.2393(5) 0.2221(6) 0.137(8) Uani 1 1 d GU . .
H78 H 0.8787 0.2466 0.1748 0.164 Uiso 1 1 calc R . .
C79 C 0.8899(6) 0.2153(4) 0.2700(8) 0.109(6) Uani 1 1 d GU . .
H79 H 0.8387 0.2066 0.2549 0.131 Uiso 1 1 calc R . .
C80 C 0.9425(8) 0.2044(4) 0.3407(7) 0.118(7) Uani 1 1 d GU . .
H80 H 0.9264 0.1884 0.3728 0.141 Uiso 1 1 calc R . .
C81 C 1.0190(7) 0.2174(4) 0.3634(6) 0.127(7) Uani 1 1 d GU . .
H81 H 1.0542 0.2100 0.4106 0.152 Uiso 1 1 calc R . .
N6 N 0.9306(10) 0.4306(6) 0.0244(9) 0.072(5) Uani 1 1 d U . .
H6 H 0.8864 0.4178 0.0070 0.087 Uiso 1 1 calc R . .
C82 C 0.9402(11) 0.4659(6) 0.0739(10) 0.058(5) Uani 1 1 d U . .
H82 H 0.9001 0.4739 0.0882 0.069 Uiso 1 1 calc R . .
C83 C 1.0069(8) 0.4879(5) 0.1002(7) 0.058(4) Uani 1 1 d . . .
H83 H 1.0131 0.5127 0.1297 0.069 Uiso 1 1 calc R . .
C84 C 1.0680(9) 0.4715(6) 0.0809(8) 0.072(4) Uani 1 1 d . . .
H84 H 1.1157 0.4854 0.0992 0.086 Uiso 1 1 calc R . .
C85 C 1.0577(8) 0.4350(5) 0.0354(8) 0.067(4) Uani 1 1 d . . .
H85 H 1.0998 0.4237 0.0272 0.081 Uiso 1 1 calc R . .
C86 C 0.9870(9) 0.4153(7) 0.0023(10) 0.100(6) Uani 1 1 d U . .
H86 H 0.9780 0.3931 -0.0327 0.121 Uiso 1 1 calc R . .
N7 N 0.7399(9) 0.2939(5) 0.5268(5) 0.092(8) Uani 1 1 d GU . .
H7 H 0.7197 0.2951 0.4789 0.110 Uiso 1 1 calc R . .
C87 C 0.7485(7) 0.2539(4) 0.5627(6) 0.064(6) Uani 1 1 d GU . .
H87 H 0.7322 0.2285 0.5351 0.077 Uiso 1 1 calc R . .
C88 C 0.7812(7) 0.2520(3) 0.6401(7) 0.049(5) Uani 1 1 d GU . .
H88A H 0.7869 0.2252 0.6642 0.059 Uiso 1 1 calc R . .
C89 C 0.8055(7) 0.2900(4) 0.6815(5) 0.087(6) Uani 1 1 d GU . .
H89 H 0.8274 0.2887 0.7332 0.105 Uiso 1 1 calc R . .
C90 C 0.7970(6) 0.3300(3) 0.6455(7) 0.080(5) Uani 1 1 d G . .
H90 H 0.8132 0.3554 0.6732 0.096 Uiso 1 1 calc R . .
C91 C 0.7642(8) 0.3319(4) 0.5681(7) 0.045(6) Uani 1 1 d GU . .
H91 H 0.7585 0.3587 0.5441 0.054 Uiso 1 1 calc R . .
N8 N 0.5786(8) 0.2938(6) 0.3925(7) 0.125(8) Uani 1 1 d GU . .
C92 C 0.5719(8) 0.3315(5) 0.3508(8) 0.064(6) Uani 1 1 d GU . .
H92A H 0.6129 0.3509 0.3634 0.077 Uiso 1 1 calc R . .
C93 C 0.5039(9) 0.3401(5) 0.2902(8) 0.086(7) Uani 1 1 d GU . .
H93 H 0.4995 0.3653 0.2623 0.103 Uiso 1 1 calc R . .
C94 C 0.4426(7) 0.3110(6) 0.2713(8) 0.092(8) Uani 1 1 d GU . .
H94 H 0.3971 0.3168 0.2308 0.111 Uiso 1 1 calc R . .
C95 C 0.4493(9) 0.2733(6) 0.3130(11) 0.085(10) Uani 1 1 d GU . .
H95 H 0.4083 0.2538 0.3004 0.102 Uiso 1 1 calc R . .
C96 C 0.5173(11) 0.2647(5) 0.3736(10) 0.092(11) Uani 1 1 d GU . .
H96 H 0.5217 0.2394 0.4015 0.110 Uiso 1 1 calc R . .
N9 N 0.5122(11) 0.6472(6) 0.3332(11) 0.074(7) Uani 0.50 1 d PGU . .
C97 C 0.5462(10) 0.6491(8) 0.4105(12) 0.091(11) Uani 0.50 1 d PGU . .
H97 H 0.5995 0.6473 0.4346 0.110 Uiso 0.50 1 calc PR . .
C98 C 0.5005(16) 0.6539(10) 0.4519(10) 0.086(17) Uani 0.50 1 d PGU . .
H98 H 0.5233 0.6552 0.5036 0.103 Uiso 0.50 1 calc PR . .
C99 C 0.4209(15) 0.6566(11) 0.4159(15) 0.070(14) Uani 0.50 1 d PGU . .
H99 H 0.3903 0.6598 0.4436 0.084 Uiso 0.50 1 calc PR . .
C100 C 0.3869(10) 0.6547(9) 0.3386(15) 0.071(14) Uani 0.50 1 d PGU . .
H100 H 0.3336 0.6565 0.3145 0.085 Uiso 0.50 1 calc PR . .
C101 C 0.4326(12) 0.6500(7) 0.2973(10) 0.077(9) Uani 0.50 1 d PGU . .
H101 H 0.4098 0.6487 0.2455 0.092 Uiso 0.50 1 calc PR . .
C102 C 0.4360(10) 0.4775(8) -0.0005(8) 0.074(5) Uani 1 1 d . . .
C103 C 0.4977(12) 0.4552(6) -0.0002(6) 0.070(5) Uani 1 1 d . . .
C104 C 0.5607(10) 0.4767(8) 0.0009(7) 0.081(6) Uani 1 1 d . . .

loop_
_atom_site_aniso_label
_atom_site_aniso_U_11
_atom_site_aniso_U_22
_atom_site_aniso_U_33
_atom_site_aniso_U_23
_atom_site_aniso_U_13
_atom_site_aniso_U_12
U1 0.0331(3) 0.0865(4) 0.0314(3) 0.0010(2) 0.0141(2) -0.0057(2)
U2 0.0417(3) 0.0548(4) 0.0541(3) -0.0004(2) 0.0246(2) 0.0008(2)
U3 0.0443(3) 0.0586(4) 0.0399(3) -0.0032(2) 0.0190(2) -0.0108(2)
Cl1 0.080(2) 0.106(3) 0.084(2) -0.020(2) 0.060(2) -0.025(2)
Cl2 0.067(2) 0.093(3) 0.0440(19) 0.0177(18) 0.0160(17) 0.006(2)
Cl3 0.051(2) 0.080(3) 0.053(2) -0.0085(17) 0.0210(17) -0.0008(18)
Cl4 0.054(2) 0.059(2) 0.0513(19) -0.0072(16) 0.0201(16) 0.0045(16)
Cl5 0.108(3) 0.068(2) 0.110(3) -0.001(2) 0.064(2) 0.002(2)
Cl6 0.062(2) 0.115(3) 0.055(2) -0.015(2) 0.0325(19) -0.019(2)
Cl7 0.062(2) 0.095(3) 0.082(2) 0.023(2) 0.009(2) 0.008(2)
Cl8 0.052(2) 0.061(2) 0.0541(19) 0.0088(16) 0.0155(16) -0.0096(17)
Cl9 0.123(3) 0.079(3) 0.108(3) -0.013(2) 0.070(3) -0.019(2)
Cl10 0.075(2) 0.105(3) 0.068(2) -0.004(2) 0.007(2) -0.024(2)
Cl11 0.085(3) 0.112(3) 0.064(2) -0.010(2) 0.045(2) -0.015(2)
O1 0.039(5) 0.092(7) 0.032(5) -0.002(5) 0.018(4) -0.013(5)
O2 0.029(4) 0.087(7) 0.026(4) 0.005(4) 0.008(4) -0.009(4)
O3 0.027(4) 0.083(7) 0.033(5) 0.021(5) 0.002(4) 0.004(4)
O4 0.048(5) 0.065(6) 0.061(6) -0.012(5) 0.020(5) 0.000(5)
O5 0.042(5) 0.054(6) 0.051(5) -0.005(4) 0.019(4) -0.003(4)
O6 0.034(5) 0.078(7) 0.043(5) 0.002(4) 0.020(4) 0.000(4)
O7 0.057(5) 0.053(5) 0.029(4) -0.002(4) 0.021(4) -0.003(4)
O8 0.034(4) 0.051(5) 0.049(5) 0.014(4) 0.018(4) -0.004(4)
C1 0.052(9) 0.063(10) 0.044(8) 0.009(7) 0.024(7) 0.004(7)
C2 0.049(8) 0.065(10) 0.033(7) 0.009(6) 0.020(6) -0.006(7)
C3 0.034(7) 0.075(10) 0.036(7) 0.009(7) 0.017(6) 0.005(7)
C4 0.061(9) 0.066(10) 0.049(8) 0.015(7) 0.029(7) 0.009(8)
C5 0.056(9) 0.076(11) 0.074(10) 0.003(8) 0.032(8) -0.008(8)
C6 0.051(9) 0.074(11) 0.064(10) 0.021(8) 0.016(8) -0.015(8)
C7 0.032(7) 0.076(10) 0.056(8) 0.016(7) 0.022(6) 0.002(7)
C8 0.026(6) 0.070(10) 0.046(8) 0.007(7) 0.018(6) -0.009(6)
C9 0.027(7) 0.080(11) 0.046(8) 0.006(7) 0.026(6) -0.004(6)
C10 0.021(6) 0.080(10) 0.042(7) 0.010(7) 0.015(6) 0.002(6)
C11 0.024(7) 0.106(13) 0.041(8) 0.006(8) 0.009(6) 0.007(7)
C12 0.038(7) 0.078(11) 0.036(7) -0.005(7) 0.020(6) 0.001(7)
C13 0.049(8) 0.087(11) 0.033(7) 0.000(7) 0.022(6) -0.001(7)
C14 0.034(7) 0.073(10) 0.051(8) 0.006(7) 0.021(6) -0.005(7)
C15 0.037(8) 0.071(11) 0.058(9) -0.021(8) 0.013(7) -0.003(7)
C16 0.024(7) 0.093(12) 0.047(8) -0.008(8) 0.012(6) -0.008(7)
C17 0.040(8) 0.075(11) 0.050(8) -0.003(7) 0.019(7) -0.002(7)
C18 0.050(9) 0.084(12) 0.059(9) -0.017(8) 0.015(8) 0.014(8)
C19 0.059(9) 0.061(10) 0.061(9) -0.006(7) 0.030(8) -0.003(8)
C20 0.051(9) 0.072(11) 0.040(8) -0.008(7) 0.016(7) -0.008(8)
C21 0.033(7) 0.086(11) 0.064(9) -0.013(8) 0.013(7) 0.007(7)
C22 0.032(7) 0.086(11) 0.040(8) -0.003(7) 0.010(6) 0.003(7)
C23 0.030(7) 0.106(12) 0.037(8) 0.001(8) 0.008(6) -0.007(8)
C24 0.059(10) 0.112(14) 0.069(11) -0.043(9) 0.035(9) -0.023(9)
C25 0.080(12) 0.110(14) 0.047(9) -0.031(8) 0.033(9) -0.021(10)
C26 0.051(10) 0.116(15) 0.059(10) -0.021(10) 0.006(8) -0.013(9)
C27 0.059(10) 0.099(13) 0.070(11) -0.007(9) 0.032(9) 0.005(9)
C28 0.053(9) 0.089(12) 0.063(9) -0.039(8) 0.030(8) -0.017(8)
C29 0.043(8) 0.079(11) 0.049(9) -0.015(7) 0.014(7) 0.008(7)
C30 0.053(9) 0.066(10) 0.048(8) 0.009(7) 0.026(7) 0.022(7)
C31 0.031(7) 0.068(9) 0.041(7) 0.000(6) 0.015(6) -0.002(6)
C32 0.067(10) 0.083(12) 0.073(11) 0.004(9) 0.044(9) -0.012(8)
C33 0.084(11) 0.088(12) 0.035(8) -0.013(7) 0.026(8) -0.009(10)
C34 0.048(9) 0.109(14) 0.042(8) -0.014(8) 0.021(7) -0.007(9)
C35 0.040(7) 0.067(10) 0.039(7) 0.004(6) 0.015(6) 0.011(7)
C36 0.042(7) 0.075(10) 0.028(6) 0.001(6) 0.014(6) -0.004(7)
C37 0.021(6) 0.072(10) 0.025(6) 0.007(6) 0.005(5) 0.007(6)
C38 0.033(7) 0.047(8) 0.032(6) 0.008(5) 0.011(5) 0.006(6)
C39 0.028(6) 0.059(9) 0.049(8) 0.017(6) 0.014(6) 0.014(6)
C40 0.023(7) 0.083(12) 0.062(9) 0.010(7) 0.017(6) -0.004(7)
C41 0.036(7) 0.082(11) 0.053(8) 0.007(7) 0.027(6) 0.010(7)
C42 0.044(7) 0.072(10) 0.025(6) -0.003(6) 0.013(6) -0.006(7)
C43 0.033(7) 0.059(9) 0.029(6) -0.011(6) 0.007(5) -0.009(6)
C44 0.031(7) 0.068(9) 0.032(7) -0.008(6) 0.016(6) -0.013(6)
C45 0.036(7) 0.063(9) 0.031(7) 0.004(6) 0.016(6) 0.000(6)
C46 0.047(8) 0.079(11) 0.041(8) 0.015(7) 0.012(7) 0.011(8)
C47 0.030(7) 0.061(9) 0.029(6) -0.004(6) 0.002(5) 0.003(6)
C48 0.046(8) 0.069(10) 0.073(10) 0.009(8) 0.026(8) 0.005(7)
C49 0.034(7) 0.060(9) 0.052(8) 0.004(6) 0.015(6) 0.003(6)
C50 0.036(7) 0.059(9) 0.039(7) -0.006(6) 0.013(6) -0.009(6)
C51 0.036(7) 0.060(9) 0.040(7) -0.006(6) 0.013(6) 0.001(6)
C52 0.040(7) 0.064(9) 0.051(8) 0.014(7) 0.019(7) 0.001(6)
C53 0.054(9) 0.103(13) 0.056(9) 0.010(8) 0.025(8) -0.013(8)
C54 0.045(9) 0.095(12) 0.047(8) 0.001(8) 0.012(7) 0.003(8)
C55 0.043(8) 0.080(11) 0.057(9) 0.015(7) 0.025(7) 0.013(7)
C56 0.036(7) 0.078(11) 0.051(8) 0.012(7) 0.007(6) 0.001(7)
N1 0.033(6) 0.121(12) 0.031(6) 0.005(6) 0.009(5) 0.000(7)
C57 0.065(6) 0.073(6) 0.064(6) 0.009(4) 0.024(4) -0.002(4)
C58 0.072(6) 0.078(6) 0.071(6) 0.006(4) 0.029(4) -0.006(4)
C59 0.057(5) 0.073(6) 0.061(5) 0.004(4) 0.029(4) -0.001(4)
C60 0.079(6) 0.088(7) 0.081(6) -0.005(4) 0.032(5) 0.004(5)
C61 0.069(6) 0.077(6) 0.075(6) -0.008(4) 0.024(4) -0.002(4)
N2 0.074(5) 0.085(6) 0.074(5) -0.001(4) 0.031(4) 0.011(4)
C62 0.083(6) 0.082(6) 0.084(6) -0.001(5) 0.029(5) 0.005(5)
C63 0.077(11) 0.069(12) 0.070(11) -0.018(9) 0.019(9) 0.002(9)
C64 0.054(9) 0.066(11) 0.061(9) 0.005(8) 0.022(8) -0.004(8)
C65 0.067(10) 0.076(11) 0.046(9) -0.005(8) 0.022(8) -0.012(8)
C66 0.042(8) 0.093(13) 0.069(11) -0.006(9) 0.017(8) 0.010(8)
N3 0.042(7) 0.077(10) 0.086(9) 0.001(8) 0.021(7) 0.002(6)
C67 0.082(12) 0.052(11) 0.122(15) -0.008(10) 0.035(12) 0.001(9)
C68 0.094(7) 0.098(7) 0.101(7) -0.001(5) 0.035(5) 0.001(5)
C69 0.102(7) 0.104(8) 0.112(7) 0.002(5) 0.042(5) -0.006(5)
C70 0.098(7) 0.096(7) 0.099(7) 0.004(5) 0.038(5) 0.000(5)
C71 0.074(11) 0.069(12) 0.103(13) 0.019(10) 0.051(10) 0.037(9)
N4 0.080(7) 0.080(7) 0.081(7) 0.007(5) 0.032(5) 0.005(5)
C72 0.083(8) 0.089(8) 0.088(8) 0.012(5) 0.036(5) 0.000(5)
C73 0.085(11) 0.082(11) 0.082(11) 0.005(5) 0.030(6) -0.003(5)
C74 0.076(10) 0.076(10) 0.076(10) 0.002(5) 0.028(6) -0.003(5)
C75 0.084(11) 0.083(11) 0.084(11) 0.008(5) 0.030(6) -0.004(5)
C76 0.115(10) 0.113(10) 0.111(10) 0.008(5) 0.040(6) -0.004(5)
N5 0.112(6) 0.114(6) 0.115(6) 0.004(3) 0.047(4) -0.002(3)
C77 0.111(8) 0.108(8) 0.116(8) 0.001(5) 0.048(5) 0.000(5)
C78 0.135(9) 0.135(9) 0.140(9) -0.006(5) 0.053(5) 0.007(5)
C79 0.107(8) 0.108(8) 0.118(8) -0.003(5) 0.050(5) -0.004(5)
C80 0.118(8) 0.115(8) 0.124(8) -0.001(5) 0.051(5) 0.000(5)
C81 0.128(9) 0.126(9) 0.130(9) 0.002(5) 0.052(5) 0.000(5)
N6 0.070(6) 0.069(6) 0.074(6) 0.007(3) 0.023(4) -0.006(3)
C82 0.054(6) 0.060(7) 0.060(6) 0.011(5) 0.021(5) 0.002(5)
C83 0.044(8) 0.091(11) 0.039(8) 0.002(7) 0.017(7) -0.009(8)
C84 0.056(9) 0.096(13) 0.063(10) 0.001(9) 0.022(8) -0.003(9)
C85 0.085(12) 0.057(10) 0.066(10) 0.006(8) 0.035(9) 0.002(8)
C86 0.105(7) 0.094(7) 0.098(7) -0.002(5) 0.033(5) -0.005(5)
N7 0.096(9) 0.090(9) 0.088(9) 0.000(4) 0.034(5) -0.001(4)
C87 0.068(7) 0.063(7) 0.064(7) -0.005(5) 0.026(5) -0.004(5)
C88 0.049(6) 0.046(6) 0.050(6) 0.001(4) 0.015(4) -0.006(4)
C89 0.088(8) 0.086(8) 0.084(8) 0.000(5) 0.030(5) 0.002(5)
C90 0.060(10) 0.078(12) 0.107(13) -0.019(10) 0.039(10) -0.004(9)
C91 0.053(7) 0.042(7) 0.041(7) 0.000(5) 0.020(5) -0.003(5)
N8 0.126(9) 0.126(9) 0.124(9) -0.002(4) 0.050(5) 0.003(4)
C92 0.064(7) 0.065(7) 0.066(7) -0.005(5) 0.027(5) -0.003(5)
C93 0.091(8) 0.086(8) 0.087(8) 0.002(5) 0.041(5) 0.007(5)
C94 0.089(9) 0.098(9) 0.090(9) -0.007(5) 0.033(5) 0.012(5)
C95 0.086(11) 0.082(11) 0.087(11) -0.002(5) 0.034(6) -0.005(5)
C96 0.093(11) 0.091(12) 0.094(11) 0.000(5) 0.038(6) 0.000(5)
N9 0.074(8) 0.073(8) 0.077(8) 0.004(4) 0.031(4) -0.001(4)
C97 0.088(12) 0.092(12) 0.094(12) -0.004(5) 0.035(6) -0.001(5)
C98 0.085(17) 0.087(17) 0.086(17) -0.003(5) 0.032(8) 0.001(5)
C99 0.068(15) 0.071(15) 0.071(15) -0.001(5) 0.028(7) 0.002(5)
C100 0.068(15) 0.072(15) 0.072(15) -0.004(5) 0.028(7) 0.002(5)
C101 0.078(10) 0.074(10) 0.078(10) -0.001(5) 0.029(6) -0.004(5)
C102 0.057(11) 0.111(16) 0.049(9) 0.003(9) 0.016(8) -0.030(10)
C103 0.095(14) 0.084(12) 0.025(7) 0.001(7) 0.018(8) -0.011(11)
C104 0.055(11) 0.148(19) 0.033(8) 0.013(9) 0.007(7) 0.050(12)

loop_
_geom_bond_atom_site_label_1
_geom_bond_atom_site_label_2
_geom_bond_distance
_geom_bond_site_symmetry_2
_geom_bond_publ_flag
U1 O3 2.120(8) . ?
U1 O1 2.127(9) . ?
U1 O2 2.244(8) . ?
U1 Cl1 2.637(4) . ?
U1 Cl3 2.702(4) . ?
U1 Cl2 2.704(4) . ?
U2 O4 2.128(9) . ?
U2 O5 2.143(8) . ?
U2 Cl5 2.649(4) . ?
U2 Cl6 2.663(4) . ?
U2 Cl7 2.675(4) . ?
U2 Cl4 2.693(3) . ?
U3 O8 2.107(8) . ?
U3 O7 2.198(7) . ?
U3 Cl9 2.644(5) . ?
U3 Cl11 2.650(4) . ?
U3 Cl8 2.653(4) . ?
U3 Cl10 2.684(4) . ?
Cl4 O6 3.124(9) . ?
O1 C2 1.342(15) . ?
O2 C9 1.332(14) . ?
O3 C16 1.365(16) . ?
O4 C23 1.359(15) . ?
O5 C30 1.367(14) . ?
O6 C37 1.390(14) . ?
O7 C44 1.369(13) . ?
O8 C51 1.361(14) . ?
C1 C2 1.391(18) . ?
C1 C6 1.42(2) . ?
C1 C56 1.538(17) . ?
C2 C3 1.436(17) . ?
C3 C4 1.344(18) . ?
C3 C7 1.527(17) . ?
C4 C5 1.409(19) . ?
C5 C6 1.339(19) . ?
C7 C8 1.486(17) . ?
C8 C13 1.393(16) . ?
C8 C9 1.406(18) . ?
C9 C10 1.427(18) . ?
C10 C11 1.393(17) . ?
C10 C14 1.529(18) . ?
C11 C12 1.346(19) . ?
C12 C13 1.377(18) . ?
C14 C15 1.530(17) . ?
C15 C20 1.382(19) . ?
C15 C16 1.418(18) . ?
C16 C17 1.410(18) . ?
C17 C18 1.387(19) . ?
C17 C21 1.528(18) . ?
C18 C19 1.382(19) . ?
C19 C20 1.370(18) . ?
C21 C22 1.488(17) . ?
C22 C23 1.386(18) . ?
C22 C27 1.393(18) . ?
C23 C24 1.399(19) . ?
C24 C25 1.40(2) . ?
C24 C28 1.51(2) . ?
C25 C26 1.40(2) . ?
C26 C27 1.35(2) . ?
C28 C29 1.550(19) . ?
C29 C34 1.366(19) . ?
C29 C30 1.411(18) . ?
C30 C31 1.425(18) . ?
C31 C32 1.339(17) . ?
C31 C35 1.508(16) . ?
C32 C33 1.403(19) . ?
C33 C34 1.33(2) . ?
C35 C36 1.537(18) . ?
C36 C41 1.378(16) . ?
C36 C37 1.397(17) . ?
C37 C38 1.379(16) . ?
C38 C39 1.415(15) . ?
C38 C42 1.510(17) . ?
C39 C40 1.377(17) . ?
C40 C41 1.389(18) . ?
C42 C43 1.510(16) . ?
C43 C48 1.361(17) . ?
C43 C44 1.396(17) . ?
C44 C45 1.413(16) . ?
C45 C46 1.391(17) . ?
C45 C49 1.492(16) . ?
C46 C47 1.404(18) . ?
C47 C48 1.389(17) . ?
C49 C50 1.501(16) . ?
C50 C55 1.389(17) . ?
C50 C51 1.396(17) . ?
C51 C52 1.370(17) . ?
C52 C53 1.407(18) . ?
C52 C56 1.564(17) . ?
C53 C54 1.379(18) . ?
C54 C55 1.363(18) . ?
N1 C57 1.304(19) . ?
N1 C61 1.340(18) . ?
C57 C58 1.39(2) . ?
C58 C59 1.35(2) . ?
C59 C60 1.32(2) . ?
C60 C61 1.40(2) . ?
N2 C66 1.338(18) . ?
N2 C62 1.37(2) . ?
C62 C63 1.36(2) . ?
C63 C64 1.37(2) . ?
C64 C65 1.382(19) . ?
C65 C66 1.331(18) . ?
N3 C67 1.337(19) . ?
N3 C71 1.342(18) . ?
C67 C68 1.39(2) . ?
C68 C69 1.42(2) . ?
C69 C70 1.32(2) . ?
C70 C71 1.38(2) . ?
N4 C72 1.3900 . ?
N4 C76 1.3900 . ?
C72 C73 1.3900 . ?
C73 C74 1.3900 . ?
C74 C75 1.3900 . ?
C75 C76 1.3900 . ?
N5 C77 1.3900 . ?
N5 C81 1.3900 . ?
C77 C78 1.3900 . ?
C78 C79 1.3900 . ?
C79 C80 1.3900 . ?
C80 C81 1.3900 . ?
N6 C86 1.37(2) . ?
N6 C82 1.42(2) . ?
C82 C83 1.34(2) . ?
C83 C84 1.43(2) . ?
C84 C85 1.39(2) . ?
C85 C86 1.37(2) . ?
N7 C87 1.3900 . ?
N7 C91 1.3900 . ?
C87 C88 1.3900 . ?
C88 C89 1.3900 . ?
C89 C90 1.3900 . ?
C90 C91 1.3900 . ?
N8 C92 1.3900 . ?
N8 C96 1.3900 . ?
C92 C93 1.3900 . ?
C93 C94 1.3900 . ?
C94 C95 1.3900 . ?
C95 C96 1.3900 . ?
N9 C97 1.3900 . ?
N9 C101 1.3900 . ?
C97 C98 1.3900 . ?
C98 C99 1.3900 . ?
C99 C100 1.3900 . ?
C100 C101 1.3900 . ?
C102 C103 1.34(2) . ?
C102 C104 1.40(3) 3_665 ?
C103 C104 1.35(2) . ?
C104 C102 1.40(3) 3_665 ?
